data_2019892
loop_
_publ_author_name
'Guo, Hao'
'Wu, Jinfeng'

_publ_section_title
;
 N---H...S and C---H...S hydrogen bonds in two tetraalkylammonium
 dithiobiurea(1--) inclusion compounds
;
_journal_issue 4
_journal_name_full 'Acta Crystallographica Section C Structural Chemistry'
_journal_paper_doi 10.1107/S2053229615003095
_journal_volume 71
_journal_year 2015
_chemical_formula_iupac 'C16 H36 N +, C2 H5 N4 S2 -'
_chemical_formula_moiety 'C16 H36 N +, C2 H5 N4 S2 -'
_chemical_formula_sum 'C18 H41 N5 S2'
_chemical_formula_weight 391.68
_chemical_name_systematic
;
Tetrabutylammonium carbamothioyl(carbamothioylamino)azanide
;
_space_group_IT_number 2
_symmetry_cell_setting triclinic
_symmetry_space_group_name_Hall '-P 1'
_symmetry_space_group_name_H-M 'P -1'
_atom_sites_solution_hydrogens geom
_atom_sites_solution_primary direct
_atom_sites_solution_secondary difmap
_audit_creation_method SHELXL-97
_cell_angle_alpha 77.6790(10)
_cell_angle_beta 89.2460(10)
_cell_angle_gamma 77.6920(10)
_cell_formula_units_Z 2
_cell_length_a 9.41510(10)
_cell_length_b 9.68350(10)
_cell_length_c 13.41890(10)
_cell_measurement_temperature 296(2)
_cell_volume 1167.10(2)
_computing_cell_refinement
;
SMART (Bruker, 2007)
;
_computing_data_collection
;
SMART (Bruker, 2007)
;
_computing_data_reduction
;
SAINT (Bruker, 2007)
;
_computing_molecular_graphics
;
SHELXTL (Sheldrick, 2008)
;
_computing_publication_material
;
SHELXTL (Sheldrick, 2008)
;
_computing_structure_refinement
;
SHELXTL (Sheldrick, 2008)
;
_computing_structure_solution
;
SHELXTL (Sheldrick, 2008)
;
_diffrn_ambient_temperature 296(2)
_diffrn_measured_fraction_theta_full 0.985
_diffrn_measured_fraction_theta_max 0.985
_diffrn_measurement_device_type 'Bruker SMART CCD area-detector'
_diffrn_measurement_method 'phi and omega scans'
_diffrn_radiation_monochromator graphite
_diffrn_radiation_source 'fine-focus sealed tube'
_diffrn_radiation_type MoK\a
_diffrn_radiation_wavelength 0.71073
_diffrn_reflns_av_R_equivalents 0.0197
_diffrn_reflns_av_sigmaI/netI 0.0305
_diffrn_reflns_limit_h_max 12
_diffrn_reflns_limit_h_min -12
_diffrn_reflns_limit_k_max 6
_diffrn_reflns_limit_k_min -12
_diffrn_reflns_limit_l_max 17
_diffrn_reflns_limit_l_min -17
_diffrn_reflns_number 11214
_diffrn_reflns_theta_full 27.70
_diffrn_reflns_theta_max 27.70
_diffrn_reflns_theta_min 2.41
_exptl_absorpt_coefficient_mu 0.239
_exptl_absorpt_correction_T_max 0.9673
_exptl_absorpt_correction_T_min 0.9560
_exptl_absorpt_correction_type multi-scan
_exptl_absorpt_process_details
;
(SADABS; Bruker, 2007)
;
_exptl_crystal_colour colorless
_exptl_crystal_density_diffrn 1.115
_exptl_crystal_density_method 'not measured'
_exptl_crystal_description block
_exptl_crystal_F_000 432
_exptl_crystal_size_max 0.19
_exptl_crystal_size_mid 0.14
_exptl_crystal_size_min 0.14
_refine_diff_density_max 0.516
_refine_diff_density_min -0.291
_refine_ls_extinction_method none
_refine_ls_goodness_of_fit_ref 1.036
_refine_ls_hydrogen_treatment constr
_refine_ls_matrix_type full
_refine_ls_number_parameters 236
_refine_ls_number_reflns 5403
_refine_ls_number_restraints 20
_refine_ls_restrained_S_all 1.079
_refine_ls_R_factor_all 0.0855
_refine_ls_R_factor_gt 0.0582
_refine_ls_shift/su_max 0.000
_refine_ls_shift/su_mean 0.000
_refine_ls_structure_factor_coef Fsqd
_refine_ls_weighting_details 'calc w=1/[\s^2^(Fo^2^)+(0.0838P)^2^+0.3749P] where P=(Fo^2^+2Fc^2^)/3'
_refine_ls_weighting_scheme calc
_refine_ls_wR_factor_gt 0.1553
_refine_ls_wR_factor_ref 0.1755
_reflns_number_gt 3695
_reflns_number_total 5403
_reflns_threshold_expression I>2sigma(I)
_cod_data_source_file yo3004sup1.cif
_cod_data_source_block 091111a_0m
_cod_original_cell_volume 1167.097(19)
_cod_database_code 2019892
_cod_database_fobs_code 2019892

loop_
_symmetry_equiv_pos_as_xyz
'x, y, z'
'-x, -y, -z'

loop_
_atom_site_type_symbol
_atom_site_label
_atom_site_fract_x
_atom_site_fract_y
_atom_site_fract_z
_atom_site_U_iso_or_equiv
_atom_site_adp_type
_atom_site_calc_flag
_atom_site_refinement_flags
_atom_site_occupancy
_atom_site_symmetry_multiplicity
_atom_site_disorder_assembly
_atom_site_disorder_group
C C1 0.1655(3) 0.8046(3) 0.11557(18) 0.0520(6) Uani d . 1 1 . .
N N1 0.1797(3) 0.9408(3) 0.1021(2) 0.0795(8) Uani d . 1 1 . .
H H1A 0.2517 0.9662 0.1355 0.119 Uiso d R 1 1 . .
H H1B 0.1297 1.0156 0.0519 0.119 Uiso d R 1 1 . .
S S1 0.04522(8) 0.75318(7) 0.04598(5) 0.0614(2) Uani d . 1 1 . .
C C2 0.3982(3) 0.6469(3) 0.3276(2) 0.0561(6) Uani d . 1 1 . .
N N2 0.2494(2) 0.7077(2) 0.18816(16) 0.0552(5) Uani d . 1 1 . .
H H2A 0.2534 0.6100 0.2062 0.083 Uiso d R 1 1 . .
S S2 0.37415(8) 0.47084(8) 0.35586(6) 0.0691(2) Uani d . 1 1 . .
C C3 0.8377(3) 0.4756(2) 0.33086(16) 0.0448(5) Uani d . 1 1 . .
H H3A 0.7374 0.5278 0.3296 0.054 Uiso calc R 1 1 . .
H H3B 0.8589 0.4115 0.3976 0.054 Uiso calc R 1 1 . .
N N3 0.3398(2) 0.7510(2) 0.25023(17) 0.0573(5) Uani d . 1 1 . .
C C4 0.9349(3) 0.5832(3) 0.31777(18) 0.0508(5) Uani d . 1 1 . .
H H4A 0.9238 0.6398 0.2483 0.061 Uiso calc R 1 1 . .
H H4B 1.0356 0.5315 0.3293 0.061 Uiso calc R 1 1 . .
N N4 0.4954(3) 0.6832(3) 0.3868(2) 0.0764(7) Uani d . 1 1 . .
H H4C 0.4713 0.7803 0.3884 0.115 Uiso d R 1 1 . .
H H4D 0.5151 0.6277 0.4523 0.115 Uiso d R 1 1 . .
C C5 0.8988(3) 0.6838(3) 0.39106(19) 0.0547(6) Uani d . 1 1 . .
H H5A 0.7983 0.7359 0.3791 0.066 Uiso calc R 1 1 . .
H H5B 0.9090 0.6270 0.4605 0.066 Uiso calc R 1 1 . .
N N5 0.85265(19) 0.38372(19) 0.25057(13) 0.0408(4) Uani d . 1 1 . .
C C6 0.9962(3) 0.7913(3) 0.3792(2) 0.0669(7) Uani d . 1 1 . .
H H6A 0.9693 0.8534 0.4264 0.100 Uiso calc R 1 1 . .
H H6B 0.9856 0.8484 0.3108 0.100 Uiso calc R 1 1 . .
H H6C 1.0955 0.7402 0.3929 0.100 Uiso calc R 1 1 . .
C C7 1.0086(2) 0.3057(2) 0.24445(17) 0.0460(5) Uani d . 1 1 . .
H H7A 1.0667 0.3773 0.2217 0.055 Uiso calc R 1 1 . .
H H7B 1.0129 0.2483 0.1929 0.055 Uiso calc R 1 1 . .
C C8 1.0769(3) 0.2073(3) 0.34292(19) 0.0557(6) Uani d . 1 1 . .
H H8A 1.0728 0.2633 0.3952 0.067 Uiso calc R 1 1 . .
H H8B 1.0213 0.1333 0.3654 0.067 Uiso calc R 1 1 . .
C C9 1.2329(3) 0.1357(3) 0.3307(2) 0.0657(7) Uani d . 1 1 . .
H H9A 1.2357 0.0716 0.2839 0.079 Uiso calc R 1 1 . .
H H9B 1.2856 0.2094 0.3008 0.079 Uiso calc R 1 1 . .
C C10 1.3076(4) 0.0508(4) 0.4292(3) 0.0934(11) Uani d . 1 1 . .
H H10A 1.4063 0.0082 0.4170 0.140 Uiso calc R 1 1 . .
H H10B 1.2576 -0.0242 0.4584 0.140 Uiso calc R 1 1 . .
H H10C 1.3070 0.1139 0.4756 0.140 Uiso calc R 1 1 . .
C C11 0.7537(2) 0.2781(2) 0.28053(17) 0.0459(5) Uani d . 1 1 . .
H H11A 0.7849 0.2196 0.3478 0.055 Uiso calc R 1 1 . .
H H11B 0.6559 0.3330 0.2856 0.055 Uiso calc R 1 1 . .
C C12 0.7484(3) 0.1778(3) 0.2089(2) 0.0575(6) Uani d . 1 1 . .
H H12A 0.7158 0.2346 0.1413 0.069 Uiso calc R 1 1 . .
H H12B 0.8452 0.1206 0.2039 0.069 Uiso calc R 1 1 . .
C C13 0.6462(3) 0.0780(3) 0.2465(2) 0.0636(7) Uani d . 1 1 . .
H H13A 0.5501 0.1357 0.2528 0.076 Uiso calc R 1 1 . .
H H13B 0.6798 0.0207 0.3137 0.076 Uiso calc R 1 1 . .
C C14 0.6360(4) -0.0226(4) 0.1757(3) 0.0863(10) Uani d . 1 1 . .
H H14A 0.5702 -0.0836 0.2026 0.129 Uiso calc R 1 1 . .
H H14B 0.7305 -0.0815 0.1704 0.129 Uiso calc R 1 1 . .
H H14C 0.6009 0.0335 0.1094 0.129 Uiso calc R 1 1 . .
C C15 0.8085(3) 0.4789(3) 0.14491(16) 0.0477(5) Uani d . 1 1 B .
H H15A 0.8747 0.5441 0.1281 0.057 Uiso calc R 1 1 . .
H H15B 0.8213 0.4172 0.0958 0.057 Uiso calc R 1 1 . .
C C16 0.6547(3) 0.5682(3) 0.13219(19) 0.0636(7) Uani d . 1 1 . .
H H16A 0.5877 0.5037 0.1480 0.076 Uiso calc R 1 1 A 1
H H16B 0.6410 0.6303 0.1810 0.076 Uiso calc R 1 1 A 1
C C17 0.6181(6) 0.6586(7) 0.0289(3) 0.1396(19) Uani d PDU 0.50 1 B 1
H H17A 0.5132 0.6748 0.0213 0.168 Uiso calc PR 0.50 1 B 1
H H17B 0.6389 0.7516 0.0318 0.168 Uiso calc PR 0.50 1 B 1
C C17' 0.6181(6) 0.6586(7) 0.0289(3) 0.1396(19) Uani d PU 0.50 1 B 2
H H17C 0.5815 0.5969 -0.0080 0.168 Uiso calc PR 0.50 1 B 2
H H17D 0.5343 0.7324 0.0379 0.168 Uiso calc PR 0.50 1 B 2
C C18 0.6688(11) 0.6318(16) -0.0595(5) 0.111(4) Uani d PDU 0.603(18) 1 B 1
H H18A 0.6262 0.7111 -0.1140 0.167 Uiso calc PR 0.603(18) 1 B 1
H H18B 0.6441 0.5446 -0.0699 0.167 Uiso calc PR 0.603(18) 1 B 1
H H18C 0.7726 0.6204 -0.0585 0.167 Uiso calc PR 0.603(18) 1 B 1
C C18' 0.6962(13) 0.728(2) -0.0374(10) 0.108(6) Uani d PDU 0.397(18) 1 B 2
H H18D 0.6362 0.7810 -0.0963 0.162 Uiso calc PR 0.397(18) 1 B 2
H H18E 0.7751 0.6601 -0.0575 0.162 Uiso calc PR 0.397(18) 1 B 2
H H18F 0.7344 0.7944 -0.0069 0.162 Uiso calc PR 0.397(18) 1 B 2

loop_
_atom_site_aniso_label
_atom_site_aniso_U_11
_atom_site_aniso_U_22
_atom_site_aniso_U_33
_atom_site_aniso_U_12
_atom_site_aniso_U_13
_atom_site_aniso_U_23
C1 0.0593(15) 0.0493(13) 0.0442(12) -0.0090(11) 0.0071(11) -0.0061(10)
N1 0.102(2) 0.0591(14) 0.0760(16) -0.0251(14) -0.0338(14) -0.0011(12)
S1 0.0777(5) 0.0597(4) 0.0492(4) -0.0228(3) -0.0015(3) -0.0089(3)
C2 0.0431(13) 0.0590(15) 0.0602(14) -0.0031(11) 0.0018(11) -0.0076(12)
N2 0.0584(12) 0.0501(11) 0.0579(12) -0.0137(10) -0.0002(10) -0.0112(10)
S2 0.0654(5) 0.0599(4) 0.0760(5) -0.0102(3) -0.0091(4) -0.0040(3)
C3 0.0476(12) 0.0504(12) 0.0353(10) -0.0055(10) 0.0032(9) -0.0124(9)
N3 0.0522(12) 0.0549(12) 0.0645(13) -0.0131(10) -0.0031(10) -0.0107(10)
C4 0.0556(14) 0.0555(14) 0.0455(12) -0.0147(11) 0.0056(10) -0.0179(10)
N4 0.0762(17) 0.0691(15) 0.0792(16) -0.0137(13) -0.0220(13) -0.0064(13)
C5 0.0643(16) 0.0546(14) 0.0494(13) -0.0154(12) 0.0086(11) -0.0181(11)
N5 0.0437(10) 0.0440(10) 0.0352(8) -0.0105(8) 0.0028(7) -0.0088(7)
C6 0.0796(19) 0.0664(17) 0.0652(16) -0.0243(15) 0.0112(14) -0.0295(14)
C7 0.0431(12) 0.0516(13) 0.0452(11) -0.0100(10) 0.0070(9) -0.0151(10)
C8 0.0474(13) 0.0631(15) 0.0525(13) -0.0030(11) 0.0018(11) -0.0125(12)
C9 0.0547(15) 0.0749(18) 0.0655(16) 0.0027(13) -0.0019(13) -0.0271(14)
C10 0.071(2) 0.101(3) 0.085(2) 0.0294(18) -0.0154(17) -0.017(2)
C11 0.0449(12) 0.0470(12) 0.0443(11) -0.0124(10) 0.0031(9) -0.0041(10)
C12 0.0658(16) 0.0560(14) 0.0567(14) -0.0247(12) 0.0094(12) -0.0141(12)
C13 0.0670(17) 0.0617(16) 0.0653(16) -0.0273(13) 0.0049(13) -0.0076(13)
C14 0.109(3) 0.072(2) 0.092(2) -0.0485(19) 0.0015(19) -0.0193(18)
C15 0.0593(14) 0.0509(13) 0.0343(10) -0.0187(11) 0.0013(10) -0.0051(9)
C16 0.0684(17) 0.0625(16) 0.0498(14) -0.0029(13) -0.0064(12) -0.0005(12)
C17 0.118(3) 0.172(4) 0.078(2) 0.020(3) -0.001(2) 0.035(3)
C17' 0.118(3) 0.172(4) 0.078(2) 0.020(3) -0.001(2) 0.035(3)
C18 0.109(6) 0.142(9) 0.062(4) 0.002(6) -0.008(4) -0.003(4)
C18' 0.120(9) 0.132(12) 0.064(6) -0.049(8) -0.018(5) 0.021(7)

loop_
_atom_type_symbol
_atom_type_description
_atom_type_scat_dispersion_real
_atom_type_scat_dispersion_imag
_atom_type_scat_source
C C 0.0033 0.0016 'International Tables Vol C Tables 4.2.6.8 and 6.1.1.4'
H H 0.0000 0.0000 'International Tables Vol C Tables 4.2.6.8 and 6.1.1.4'
N N 0.0061 0.0033 'International Tables Vol C Tables 4.2.6.8 and 6.1.1.4'
S S 0.1246 0.1234 'International Tables Vol C Tables 4.2.6.8 and 6.1.1.4'

loop_
_geom_angle_atom_site_label_1
_geom_angle_atom_site_label_2
_geom_angle_atom_site_label_3
_geom_angle
N1 C1 N2 117.0(2)
N1 C1 S1 122.7(2)
N2 C1 S1 120.27(19)
C1 N1 H1A 122.0
C1 N1 H1B 123.9
H1A N1 H1B 113.4
N3 C2 N4 114.4(2)
N3 C2 S2 127.3(2)
N4 C2 S2 118.1(2)
C1 N2 N3 120.4(2)
C1 N2 H2A 127.5
N3 N2 H2A 112.0
C4 C3 N5 114.96(17)
C4 C3 H3A 108.5
N5 C3 H3A 108.5
C4 C3 H3B 108.5
N5 C3 H3B 108.5
H3A C3 H3B 107.5
C2 N3 N2 112.9(2)
C3 C4 C5 111.59(19)
C3 C4 H4A 109.3
C5 C4 H4A 109.3
C3 C4 H4B 109.3
C5 C4 H4B 109.3
H4A C4 H4B 108.0
C2 N4 H4C 111.7
C2 N4 H4D 117.1
H4C N4 H4D 110.2
C6 C5 C4 112.0(2)
C6 C5 H5A 109.2
C4 C5 H5A 109.2
C6 C5 H5B 109.2
C4 C5 H5B 109.2
H5A C5 H5B 107.9
C7 N5 C11 111.42(17)
C7 N5 C3 111.24(16)
C11 N5 C3 106.71(16)
C7 N5 C15 106.36(16)
C11 N5 C15 110.61(16)
C3 N5 C15 110.57(16)
C5 C6 H6A 109.5
C5 C6 H6B 109.5
H6A C6 H6B 109.5
C5 C6 H6C 109.5
H6A C6 H6C 109.5
H6B C6 H6C 109.5
N5 C7 C8 115.42(18)
N5 C7 H7A 108.4
C8 C7 H7A 108.4
N5 C7 H7B 108.4
C8 C7 H7B 108.4
H7A C7 H7B 107.5
C9 C8 C7 112.1(2)
C9 C8 H8A 109.2
C7 C8 H8A 109.2
C9 C8 H8B 109.2
C7 C8 H8B 109.2
H8A C8 H8B 107.9
C10 C9 C8 113.1(2)
C10 C9 H9A 109.0
C8 C9 H9A 109.0
C10 C9 H9B 109.0
C8 C9 H9B 109.0
H9A C9 H9B 107.8
C9 C10 H10A 109.5
C9 C10 H10B 109.5
H10A C10 H10B 109.5
C9 C10 H10C 109.5
H10A C10 H10C 109.5
H10B C10 H10C 109.5
C12 C11 N5 115.72(18)
C12 C11 H11A 108.3
N5 C11 H11A 108.3
C12 C11 H11B 108.3
N5 C11 H11B 108.3
H11A C11 H11B 107.4
C13 C12 C11 110.9(2)
C13 C12 H12A 109.5
C11 C12 H12A 109.5
C13 C12 H12B 109.5
C11 C12 H12B 109.5
H12A C12 H12B 108.0
C12 C13 C14 112.5(2)
C12 C13 H13A 109.1
C14 C13 H13A 109.1
C12 C13 H13B 109.1
C14 C13 H13B 109.1
H13A C13 H13B 107.8
C13 C14 H14A 109.5
C13 C14 H14B 109.5
H14A C14 H14B 109.5
C13 C14 H14C 109.5
H14A C14 H14C 109.5
H14B C14 H14C 109.5
C16 C15 N5 116.05(19)
C16 C15 H15A 108.3
N5 C15 H15A 108.3
C16 C15 H15B 108.3
N5 C15 H15B 108.3
H15A C15 H15B 107.4
C17 C16 C15 113.8(3)
C17 C16 H16A 108.8
C15 C16 H16A 108.8
C17 C16 H16B 108.8
C15 C16 H16B 108.8
H16A C16 H16B 107.7
C18 C17 C16 128.3(6)
C18 C17 H17A 105.2
C16 C17 H17A 105.2
C18 C17 H17B 105.2
C16 C17 H17B 105.2
H17A C17 H17B 105.9
C17 C18 H18A 109.5
C17 C18 H18B 109.5
H18A C18 H18B 109.5
C17 C18 H18C 109.5
H18A C18 H18C 109.5
H18B C18 H18C 109.5
H18D C18' H18E 109.5
H18D C18' H18F 109.5
H18E C18' H18F 109.5

loop_
_geom_bond_atom_site_label_1
_geom_bond_atom_site_label_2
_geom_bond_distance
C1 N1 1.327(3)
C1 N2 1.330(3)
C1 S1 1.694(3)
N1 H1A 0.9197
N1 H1B 0.9243
C2 N3 1.315(3)
C2 N4 1.367(3)
C2 S2 1.728(3)
N2 N3 1.382(3)
N2 H2A 0.9183
C3 C4 1.510(3)
C3 N5 1.524(3)
C3 H3A 0.9700
C3 H3B 0.9700
C4 C5 1.514(3)
C4 H4A 0.9700
C4 H4B 0.9700
N4 H4C 0.9241
N4 H4D 0.9248
C5 C6 1.510(3)
C5 H5A 0.9700
C5 H5B 0.9700
N5 C7 1.512(3)
N5 C11 1.515(3)
N5 C15 1.525(3)
C6 H6A 0.9600
C6 H6B 0.9600
C6 H6C 0.9600
C7 C8 1.514(3)
C7 H7A 0.9700
C7 H7B 0.9700
C8 C9 1.508(3)
C8 H8A 0.9700
C8 H8B 0.9700
C9 C10 1.494(4)
C9 H9A 0.9700
C9 H9B 0.9700
C10 H10A 0.9600
C10 H10B 0.9600
C10 H10C 0.9600
C11 C12 1.514(3)
C11 H11A 0.9700
C11 H11B 0.9700
C12 C13 1.513(3)
C12 H12A 0.9700
C12 H12B 0.9700
C13 C14 1.515(4)
C13 H13A 0.9700
C13 H13B 0.9700
C14 H14A 0.9600
C14 H14B 0.9600
C14 H14C 0.9600
C15 C16 1.512(4)
C15 H15A 0.9700
C15 H15B 0.9700
C16 C17 1.474(4)
C16 H16A 0.9700
C16 H16B 0.9700
C17 C18 1.329(8)
C17 H17A 0.9700
C17 H17B 0.9700
C18 H18A 0.9600
C18 H18B 0.9600
C18 H18C 0.9600
C18' H18D 0.9600
C18' H18E 0.9600
C18' H18F 0.9600

loop_
_geom_hbond_atom_site_label_D
_geom_hbond_atom_site_label_H
_geom_hbond_atom_site_label_A
_geom_hbond_site_symmetry_A
_geom_hbond_distance_DH
_geom_hbond_distance_HA
_geom_hbond_distance_DA
_geom_hbond_angle_DHA
N1 H1B S1 2_575 0.92 2.58 3.484(3) 164.3
N4 H4D S2 2_666 0.92 2.69 3.576(3) 161.4
N2 H2A S2 . 0.92 2.32 2.902(2) 120.8

loop_
_geom_torsion_atom_site_label_1
_geom_torsion_atom_site_label_2
_geom_torsion_atom_site_label_3
_geom_torsion_atom_site_label_4
_geom_torsion
N1 C1 N2 N3 4.0(4)
S1 C1 N2 N3 -175.09(17)
N4 C2 N3 N2 176.0(2)
S2 C2 N3 N2 0.5(3)
C1 N2 N3 C2 170.1(2)
N5 C3 C4 C5 172.01(19)
C3 C4 C5 C6 179.5(2)
C4 C3 N5 C7 55.1(2)
C4 C3 N5 C11 176.80(19)
C4 C3 N5 C15 -62.8(2)
C11 N5 C7 C8 -61.1(2)
C3 N5 C7 C8 57.9(2)
C15 N5 C7 C8 178.31(19)
N5 C7 C8 C9 -179.0(2)
C7 C8 C9 C10 173.7(3)
C7 N5 C11 C12 -60.0(2)
C3 N5 C11 C12 178.4(2)
C15 N5 C11 C12 58.1(3)
N5 C11 C12 C13 -179.9(2)
C11 C12 C13 C14 179.1(2)
C7 N5 C15 C16 179.8(2)
C11 N5 C15 C16 58.7(3)
C3 N5 C15 C16 -59.3(2)
N5 C15 C16 C17 179.6(3)
C15 C16 C17 C18 31.3(12)
